data_1542905
loop_
_publ_author_name
'Liu, Hui'
'Li, Xiao-Ming'
'Liu, Yang'
'Zhang, Peng'
'Wang, Jia-Ning'
'Wang, Bin-Gui'

_publ_section_title
;
 Chermesins A-D: Meroterpenoids with a Drimane-Type Spirosesquiterpene
 Skeleton from the Marine Algal-Derived Endophytic Fungus Penicillium
 chermesinum EN-480.
;
_journal_issue 4
_journal_name_full 'Journal of natural products'
_journal_page_first 806
_journal_page_last 811
_journal_paper_doi 10.1021/acs.jnatprod.5b00893
_journal_volume 79
_journal_year 2016
_chemical_formula_sum 'C27 H44 O7'
_chemical_formula_weight 480.62
_chemical_name_systematic
; 
 ? 
;
_space_group_IT_number 19
_symmetry_cell_setting orthorhombic
_symmetry_space_group_name_Hall 'P 2ac 2ab'
_symmetry_space_group_name_H-M 'P 21 21 21'
_atom_sites_solution_hydrogens geom
_atom_sites_solution_primary direct
_atom_sites_solution_secondary difmap
_audit_creation_method SHELXL-97
_cell_angle_alpha 90.00
_cell_angle_beta 90.00
_cell_angle_gamma 90.00
_cell_formula_units_Z 4
_cell_length_a 11.5247(6)
_cell_length_b 12.6097(6)
_cell_length_c 18.3600(10)
_cell_measurement_reflns_used 1489
_cell_measurement_temperature 293(2)
_cell_measurement_theta_max 69.3190
_cell_measurement_theta_min 3.8470
_cell_volume 2668.1(2)
_computing_cell_refinement 'Bruker FRAMBO'
_computing_data_collection 'Bruker FRAMBO'
_computing_data_reduction 'Bruker SAINT'
_computing_molecular_graphics 'Bruker SHELXTL'
_computing_publication_material 'Bruker SHELXTL'
_computing_structure_refinement 'SHELXL-97 (Sheldrick, 1997)'
_computing_structure_solution 'SHELXS-97 (Sheldrick, 1990)'
_diffrn_ambient_temperature 293(2)
_diffrn_measured_fraction_theta_full 1.000
_diffrn_measured_fraction_theta_max 1.000
_diffrn_measurement_device_type 'CCD area detector'
_diffrn_measurement_method 'phi and omega scans'
_diffrn_radiation_monochromator graphite
_diffrn_radiation_source 'fine-focus sealed tube'
_diffrn_radiation_type CuK\a
_diffrn_radiation_wavelength 1.54178
_diffrn_reflns_av_R_equivalents 0.0324
_diffrn_reflns_av_sigmaI/netI 0.0618
_diffrn_reflns_limit_h_max 13
_diffrn_reflns_limit_h_min -10
_diffrn_reflns_limit_k_max 14
_diffrn_reflns_limit_k_min -13
_diffrn_reflns_limit_l_max 20
_diffrn_reflns_limit_l_min -21
_diffrn_reflns_number 5600
_diffrn_reflns_theta_full 66.19
_diffrn_reflns_theta_max 66.19
_diffrn_reflns_theta_min 4.25
_exptl_absorpt_coefficient_mu 0.687
_exptl_absorpt_correction_T_max 0.8362
_exptl_absorpt_correction_T_min 0.7949
_exptl_absorpt_correction_type multi-scan
_exptl_absorpt_process_details sadabs
_exptl_crystal_density_diffrn 1.196
_exptl_crystal_density_method 'not measured'
_exptl_crystal_F_000 1048
_exptl_crystal_size_max 0.35
_exptl_crystal_size_mid 0.30
_exptl_crystal_size_min 0.27
_refine_diff_density_max 0.249
_refine_diff_density_min -0.220
_refine_diff_density_rms 0.050
_refine_ls_abs_structure_details 'Flack H D (1983), Acta Cryst. A39, 876-881'
_refine_ls_abs_structure_Flack 0.1(3)
_refine_ls_extinction_method none
_refine_ls_goodness_of_fit_ref 1.018
_refine_ls_hydrogen_treatment mixed
_refine_ls_matrix_type full
_refine_ls_number_parameters 319
_refine_ls_number_reflns 3909
_refine_ls_number_restraints 0
_refine_ls_restrained_S_all 1.018
_refine_ls_R_factor_all 0.0742
_refine_ls_R_factor_gt 0.0534
_refine_ls_shift/su_max 0.000
_refine_ls_shift/su_mean 0.000
_refine_ls_structure_factor_coef Fsqd
_refine_ls_weighting_details 'calc w=1/[\s^2^(Fo^2^)+(0.0538P)^2^+0.0000P] where P=(Fo^2^+2Fc^2^)/3'
_refine_ls_weighting_scheme calc
_refine_ls_wR_factor_gt 0.1171
_refine_ls_wR_factor_ref 0.1312
_reflns_number_gt 2941
_reflns_number_total 3909
_reflns_threshold_expression >2sigma(I)
_cod_data_source_file np5b00893_si_004.cif
_cod_data_source_block 150412a
_cod_depositor_comments
;
The following automatic conversions were performed:

'_symmetry_cell_setting' value 'Orthorhombic' changed to
'orthorhombic' according to
/usr/data/users/saulius/crontab/automatic-downloads/rss-feeds/ACS/lib/dictionaries/cif_core.dic
dictionary named 'cif_core.dic' version 2.4.2 from 2011-04-26.

Automatic conversion script
Id: cif_fix_values 4268 2015-11-12 08:31:59Z antanas 

 Adding full bibliography for 1542905--1542908.cif.
;
_cod_original_sg_symbol_H-M P2(1)2(1)2(1)
_cod_database_code 1542905

loop_
_symmetry_equiv_pos_as_xyz
'x, y, z'
'-x+1/2, -y, z+1/2'
'-x, y+1/2, -z+1/2'
'x+1/2, -y+1/2, -z'

loop_
_atom_site_label
_atom_site_type_symbol
_atom_site_fract_x
_atom_site_fract_y
_atom_site_fract_z
_atom_site_U_iso_or_equiv
_atom_site_adp_type
_atom_site_occupancy
_atom_site_symmetry_multiplicity
_atom_site_calc_flag
_atom_site_refinement_flags
O1 O 0.4028(2) 0.07171(19) 0.58861(16) 0.0525(7) Uani 1 1 d .
H1 H 0.4341 0.0233 0.5662 0.079 Uiso 1 1 calc R
O2 O 0.9142(2) 0.4256(2) 0.62275(16) 0.0564(8) Uani 1 1 d .
H2 H 0.9445 0.4790 0.6059 0.085 Uiso 1 1 calc R
O3 O 0.5308(2) 0.58288(17) 0.59143(12) 0.0398(6) Uani 1 1 d .
O4 O 0.6034(3) 0.9157(2) 0.32737(15) 0.0595(8) Uani 1 1 d .
O5 O 0.7420(3) 0.8774(3) 0.4078(2) 0.0828(11) Uani 1 1 d .
O6 O 0.4833(2) 0.91676(18) 0.48364(14) 0.0532(7) Uani 1 1 d .
O7 O 0.0540(4) 0.2426(4) 0.61461(19) 0.1111(14) Uani 1 1 d .
H7 H 0.0200 0.2995 0.6182 0.167 Uiso 1 1 calc R
C1 C 0.4258(3) 0.3665(3) 0.5681(2) 0.0431(9) Uani 1 1 d .
H1A H 0.3708 0.4220 0.5803 0.052 Uiso 1 1 calc R
H1B H 0.4376 0.3680 0.5158 0.052 Uiso 1 1 calc R
C2 C 0.3744(3) 0.2584(3) 0.5898(2) 0.0458(9) Uani 1 1 d .
H2A H 0.3580 0.2577 0.6416 0.055 Uiso 1 1 calc R
H2B H 0.3021 0.2469 0.5639 0.055 Uiso 1 1 calc R
C3 C 0.4595(3) 0.1700(3) 0.5715(2) 0.0407(8) Uani 1 1 d .
H3 H 0.4726 0.1715 0.5188 0.049 Uiso 1 1 calc R
C4 C 0.5780(3) 0.1804(3) 0.6090(2) 0.0400(8) Uani 1 1 d .
C5 C 0.6261(3) 0.2942(3) 0.59257(18) 0.0350(8) Uani 1 1 d .
H5 H 0.6399 0.2949 0.5399 0.042 Uiso 1 1 calc R
C6 C 0.7457(3) 0.3150(3) 0.6267(2) 0.0435(9) Uani 1 1 d .
H6A H 0.7375 0.3250 0.6788 0.052 Uiso 1 1 calc R
H6B H 0.7959 0.2544 0.6185 0.052 Uiso 1 1 calc R
C7 C 0.7997(3) 0.4135(3) 0.5928(2) 0.0412(8) Uani 1 1 d .
H7A H 0.8076 0.4011 0.5403 0.049 Uiso 1 1 calc R
C8 C 0.7249(3) 0.5132(3) 0.6035(2) 0.0393(8) Uani 1 1 d .
H8 H 0.7583 0.5672 0.5713 0.047 Uiso 1 1 calc R
C9 C 0.6029(3) 0.4890(3) 0.57251(19) 0.0361(8) Uani 1 1 d .
C10 C 0.5419(3) 0.3892(3) 0.60654(18) 0.0345(8) Uani 1 1 d .
C11 C 0.6098(3) 0.4926(3) 0.48825(18) 0.0375(8) Uani 1 1 d .
H11A H 0.6901 0.4929 0.4724 0.045 Uiso 1 1 calc R
H11B H 0.5714 0.4313 0.4673 0.045 Uiso 1 1 calc R
C12 C 0.5482(3) 0.5961(2) 0.46431(18) 0.0341(8) Uani 1 1 d .
C13 C 0.6233(3) 0.6696(3) 0.41694(19) 0.0393(8) Uani 1 1 d .
H13 H 0.6968 0.6804 0.4427 0.047 Uiso 1 1 calc R
C14 C 0.5633(3) 0.7788(3) 0.41072(19) 0.0395(8) Uani 1 1 d .
H14 H 0.4996 0.7726 0.3756 0.047 Uiso 1 1 calc R
C15 C 0.5135(3) 0.8224(3) 0.4822(2) 0.0413(9) Uani 1 1 d .
C16 C 0.5070(3) 0.7555(3) 0.54509(19) 0.0417(9) Uani 1 1 d .
C17 C 0.5278(3) 0.6507(3) 0.53569(19) 0.0356(8) Uani 1 1 d .
C18 C 0.5676(4) 0.1549(3) 0.6908(2) 0.0555(11) Uani 1 1 d .
H18A H 0.5473 0.0816 0.6969 0.083 Uiso 1 1 calc R
H18B H 0.5085 0.1987 0.7122 0.083 Uiso 1 1 calc R
H18C H 0.6404 0.1686 0.7144 0.083 Uiso 1 1 calc R
C19 C 0.6604(3) 0.0992(3) 0.5747(3) 0.0568(11) Uani 1 1 d .
H19A H 0.6290 0.0292 0.5807 0.085 Uiso 1 1 calc R
H19B H 0.7348 0.1032 0.5981 0.085 Uiso 1 1 calc R
H19C H 0.6691 0.1142 0.5237 0.085 Uiso 1 1 calc R
C20 C 0.7344(4) 0.5585(3) 0.6808(2) 0.0598(12) Uani 1 1 d .
H20A H 0.6754 0.6113 0.6879 0.090 Uiso 1 1 calc R
H20B H 0.8094 0.5902 0.6872 0.090 Uiso 1 1 calc R
H20C H 0.7243 0.5025 0.7156 0.090 Uiso 1 1 calc R
C21 C 0.5161(4) 0.4093(3) 0.68768(19) 0.0488(10) Uani 1 1 d .
H21A H 0.4919 0.4815 0.6942 0.073 Uiso 1 1 calc R
H21B H 0.5848 0.3963 0.7159 0.073 Uiso 1 1 calc R
H21C H 0.4553 0.3625 0.7035 0.073 Uiso 1 1 calc R
C22 C 0.4289(3) 0.5716(3) 0.4294(2) 0.0474(9) Uani 1 1 d .
H22A H 0.3793 0.5389 0.4649 0.071 Uiso 1 1 calc R
H22B H 0.4393 0.5244 0.3889 0.071 Uiso 1 1 calc R
H22C H 0.3941 0.6364 0.4128 0.071 Uiso 1 1 calc R
C23 C 0.6520(4) 0.6247(3) 0.3426(2) 0.0560(11) Uani 1 1 d .
H23A H 0.6933 0.5591 0.3482 0.084 Uiso 1 1 calc R
H23B H 0.6993 0.6742 0.3163 0.084 Uiso 1 1 calc R
H23C H 0.5814 0.6122 0.3161 0.084 Uiso 1 1 calc R
C24 C 0.4783(4) 0.8011(3) 0.6187(2) 0.0558(11) Uani 1 1 d .
H24A H 0.4736 0.7448 0.6538 0.084 Uiso 1 1 calc R
H24B H 0.4052 0.8374 0.6162 0.084 Uiso 1 1 calc R
H24C H 0.5379 0.8501 0.6329 0.084 Uiso 1 1 calc R
C25 C 0.6478(3) 0.8623(3) 0.3826(2) 0.0463(9) Uani 1 1 d .
C26 C 0.6745(5) 1.0020(4) 0.2990(3) 0.0877(17) Uani 1 1 d .
H26A H 0.6834 1.0555 0.3358 0.132 Uiso 1 1 calc R
H26B H 0.6375 1.0322 0.2570 0.132 Uiso 1 1 calc R
H26C H 0.7494 0.9750 0.2855 0.132 Uiso 1 1 calc R
C27 C 0.0688(6) 0.1995(4) 0.6827(3) 0.101(2) Uani 1 1 d .
H27A H 0.1443 0.1676 0.6859 0.151 Uiso 1 1 calc R
H27B H 0.0105 0.1465 0.6910 0.151 Uiso 1 1 calc R
H27C H 0.0620 0.2543 0.7188 0.151 Uiso 1 1 calc R

loop_
_atom_site_aniso_label
_atom_site_aniso_U_11
_atom_site_aniso_U_22
_atom_site_aniso_U_33
_atom_site_aniso_U_23
_atom_site_aniso_U_13
_atom_site_aniso_U_12
O1 0.0535(17) 0.0324(13) 0.0716(18) 0.0012(14) 0.0090(15) -0.0073(13)
O2 0.0454(15) 0.0398(16) 0.084(2) 0.0149(15) -0.0161(15) -0.0076(13)
O3 0.0542(14) 0.0250(11) 0.0404(12) -0.0007(11) 0.0021(12) 0.0042(12)
O4 0.072(2) 0.0491(16) 0.0576(17) 0.0214(14) 0.0010(15) -0.0039(16)
O5 0.0545(19) 0.070(2) 0.124(3) 0.035(2) -0.018(2) -0.0149(17)
O6 0.0717(18) 0.0298(14) 0.0581(16) 0.0053(13) 0.0030(14) 0.0102(14)
O7 0.130(4) 0.122(4) 0.081(2) 0.000(2) -0.007(2) 0.054(3)
C1 0.0403(19) 0.0364(19) 0.052(2) 0.0023(18) 0.0000(18) 0.0059(17)
C2 0.041(2) 0.042(2) 0.055(2) 0.0003(19) 0.0012(19) 0.0007(18)
C3 0.044(2) 0.0320(18) 0.046(2) 0.0012(16) 0.0022(17) -0.0018(17)
C4 0.0423(19) 0.0264(17) 0.051(2) 0.0075(16) 0.0003(18) 0.0005(16)
C5 0.0421(19) 0.0293(17) 0.0337(17) 0.0045(16) 0.0019(16) 0.0003(16)
C6 0.043(2) 0.0341(19) 0.053(2) 0.0094(17) -0.0079(18) 0.0034(17)
C7 0.0359(18) 0.0349(18) 0.053(2) 0.0054(18) -0.0035(17) 0.0014(17)
C8 0.050(2) 0.0273(17) 0.040(2) 0.0038(16) -0.0028(17) -0.0068(17)
C9 0.0434(19) 0.0253(16) 0.0396(19) -0.0001(15) 0.0015(16) 0.0071(16)
C10 0.0408(19) 0.0257(17) 0.0370(18) 0.0043(14) 0.0024(16) 0.0066(15)
C11 0.0425(19) 0.0308(18) 0.039(2) -0.0010(16) 0.0008(16) 0.0014(17)
C12 0.0407(18) 0.0242(16) 0.0373(17) 0.0037(15) -0.0012(16) 0.0000(15)
C13 0.0459(19) 0.0323(18) 0.040(2) 0.0016(16) -0.0017(17) 0.0013(17)
C14 0.045(2) 0.0318(18) 0.0421(19) 0.0034(16) -0.0074(18) 0.0025(16)
C15 0.040(2) 0.0322(19) 0.051(2) 0.0027(17) -0.0055(18) 0.0017(17)
C16 0.047(2) 0.0346(19) 0.044(2) -0.0033(16) 0.0063(18) 0.0064(17)
C17 0.0370(18) 0.0312(17) 0.0386(19) 0.0037(15) -0.0014(16) 0.0007(15)
C18 0.067(3) 0.043(2) 0.057(2) 0.014(2) -0.005(2) -0.007(2)
C19 0.054(2) 0.029(2) 0.087(3) -0.002(2) 0.004(2) 0.0052(18)
C20 0.074(3) 0.045(2) 0.061(3) -0.008(2) -0.014(2) -0.006(2)
C21 0.064(3) 0.036(2) 0.046(2) 0.0007(18) 0.005(2) 0.003(2)
C22 0.054(2) 0.037(2) 0.051(2) 0.0033(18) -0.0095(19) -0.0025(19)
C23 0.080(3) 0.040(2) 0.048(2) 0.0013(19) 0.010(2) 0.007(2)
C24 0.085(3) 0.032(2) 0.050(2) -0.0007(18) 0.009(2) 0.005(2)
C25 0.049(2) 0.035(2) 0.055(2) 0.0072(19) 0.005(2) 0.0057(18)
C26 0.107(4) 0.059(3) 0.097(4) 0.037(3) 0.019(3) -0.007(3)
C27 0.142(6) 0.084(4) 0.075(4) 0.024(3) -0.020(4) 0.011(4)

loop_
_atom_type_symbol
_atom_type_description
_atom_type_scat_dispersion_real
_atom_type_scat_dispersion_imag
_atom_type_scat_source
C C 0.0181 0.0091 'International Tables Vol C Tables 4.2.6.8 and 6.1.1.4'
H H 0.0000 0.0000 'International Tables Vol C Tables 4.2.6.8 and 6.1.1.4'
O O 0.0492 0.0322 'International Tables Vol C Tables 4.2.6.8 and 6.1.1.4'

loop_
_geom_angle_atom_site_label_1
_geom_angle_atom_site_label_2
_geom_angle_atom_site_label_3
_geom_angle
C3 O1 H1 109.5
C7 O2 H2 109.5
C17 O3 C9 110.2(3)
C25 O4 C26 115.9(4)
C27 O7 H7 109.5
C2 C1 C10 112.4(3)
C2 C1 H1A 109.1
C10 C1 H1A 109.1
C2 C1 H1B 109.1
C10 C1 H1B 109.1
H1A C1 H1B 107.9
C3 C2 C1 110.1(3)
C3 C2 H2A 109.6
C1 C2 H2A 109.6
C3 C2 H2B 109.6
C1 C2 H2B 109.6
H2A C2 H2B 108.2
O1 C3 C2 106.9(3)
O1 C3 C4 112.4(3)
C2 C3 C4 114.3(3)
O1 C3 H3 107.7
C2 C3 H3 107.7
C4 C3 H3 107.7
C19 C4 C3 108.1(3)
C19 C4 C18 108.0(3)
C3 C4 C18 110.4(3)
C19 C4 C5 108.3(3)
C3 C4 C5 107.9(3)
C18 C4 C5 114.0(3)
C6 C5 C10 111.0(3)
C6 C5 C4 113.3(3)
C10 C5 C4 116.8(3)
C6 C5 H5 104.8
C10 C5 H5 104.8
C4 C5 H5 104.8
C7 C6 C5 109.9(3)
C7 C6 H6A 109.7
C5 C6 H6A 109.7
C7 C6 H6B 109.7
C5 C6 H6B 109.7
H6A C6 H6B 108.2
O2 C7 C6 107.8(3)
O2 C7 C8 112.3(3)
C6 C7 C8 112.7(3)
O2 C7 H7A 108.0
C6 C7 H7A 108.0
C8 C7 H7A 108.0
C20 C8 C7 112.6(3)
C20 C8 C9 118.6(3)
C7 C8 C9 107.6(3)
C20 C8 H8 105.7
C7 C8 H8 105.7
C9 C8 H8 105.7
O3 C9 C8 105.4(3)
O3 C9 C11 103.8(3)
C8 C9 C11 108.3(3)
O3 C9 C10 107.1(3)
C8 C9 C10 114.7(3)
C11 C9 C10 116.3(3)
C1 C10 C21 107.8(3)
C1 C10 C5 108.8(3)
C21 C10 C5 113.9(3)
C1 C10 C9 110.8(3)
C21 C10 C9 109.9(3)
C5 C10 C9 105.7(3)
C12 C11 C9 106.5(3)
C12 C11 H11A 110.4
C9 C11 H11A 110.4
C12 C11 H11B 110.4
C9 C11 H11B 110.4
H11A C11 H11B 108.6
C17 C12 C13 107.8(3)
C17 C12 C22 108.3(3)
C13 C12 C22 112.7(3)
C17 C12 C11 102.2(3)
C13 C12 C11 114.2(3)
C22 C12 C11 110.9(3)
C23 C13 C12 114.0(3)
C23 C13 C14 111.4(3)
C12 C13 C14 109.1(3)
C23 C13 H13 107.3
C12 C13 H13 107.3
C14 C13 H13 107.3
C25 C14 C15 106.3(3)
C25 C14 C13 110.8(3)
C15 C14 C13 115.0(3)
C25 C14 H14 108.2
C15 C14 H14 108.2
C13 C14 H14 108.2
O6 C15 C16 122.3(3)
O6 C15 C14 117.8(3)
C16 C15 C14 119.9(3)
C17 C16 C15 117.6(3)
C17 C16 C24 121.7(3)
C15 C16 C24 120.7(3)
O3 C17 C16 122.2(3)
O3 C17 C12 111.8(3)
C16 C17 C12 126.0(3)
C4 C18 H18A 109.5
C4 C18 H18B 109.5
H18A C18 H18B 109.5
C4 C18 H18C 109.5
H18A C18 H18C 109.5
H18B C18 H18C 109.5
C4 C19 H19A 109.5
C4 C19 H19B 109.5
H19A C19 H19B 109.5
C4 C19 H19C 109.5
H19A C19 H19C 109.5
H19B C19 H19C 109.5
C8 C20 H20A 109.5
C8 C20 H20B 109.5
H20A C20 H20B 109.5
C8 C20 H20C 109.5
H20A C20 H20C 109.5
H20B C20 H20C 109.5
C10 C21 H21A 109.5
C10 C21 H21B 109.5
H21A C21 H21B 109.5
C10 C21 H21C 109.5
H21A C21 H21C 109.5
H21B C21 H21C 109.5
C12 C22 H22A 109.5
C12 C22 H22B 109.5
H22A C22 H22B 109.5
C12 C22 H22C 109.5
H22A C22 H22C 109.5
H22B C22 H22C 109.5
C13 C23 H23A 109.5
C13 C23 H23B 109.5
H23A C23 H23B 109.5
C13 C23 H23C 109.5
H23A C23 H23C 109.5
H23B C23 H23C 109.5
C16 C24 H24A 109.5
C16 C24 H24B 109.5
H24A C24 H24B 109.5
C16 C24 H24C 109.5
H24A C24 H24C 109.5
H24B C24 H24C 109.5
O5 C25 O4 124.6(4)
O5 C25 C14 124.0(4)
O4 C25 C14 111.4(3)
O4 C26 H26A 109.5
O4 C26 H26B 109.5
H26A C26 H26B 109.5
O4 C26 H26C 109.5
H26A C26 H26C 109.5
H26B C26 H26C 109.5
O7 C27 H27A 109.5
O7 C27 H27B 109.5
H27A C27 H27B 109.5
O7 C27 H27C 109.5
H27A C27 H27C 109.5
H27B C27 H27C 109.5

loop_
_geom_bond_atom_site_label_1
_geom_bond_atom_site_label_2
_geom_bond_distance
O1 C3 1.435(4)
O1 H1 0.8200
O2 C7 1.437(4)
O2 H2 0.8200
O3 C17 1.334(4)
O3 C9 1.487(4)
O4 C25 1.321(4)
O4 C26 1.458(5)
O5 C25 1.196(5)
O6 C15 1.240(4)
O7 C27 1.374(6)
O7 H7 0.8200
C1 C2 1.539(5)
C1 C10 1.540(5)
C1 H1A 0.9700
C1 H1B 0.9700
C2 C3 1.522(5)
C2 H2A 0.9700
C2 H2B 0.9700
C3 C4 1.535(5)
C3 H3 0.9800
C4 C19 1.533(5)
C4 C18 1.542(5)
C4 C5 1.567(4)
C5 C6 1.537(5)
C5 C10 1.563(4)
C5 H5 0.9800
C6 C7 1.522(5)
C6 H6A 0.9700
C6 H6B 0.9700
C7 C8 1.537(5)
C7 H7A 0.9800
C8 C20 1.533(5)
C8 C9 1.547(5)
C8 H8 0.9800
C9 C11 1.550(4)
C9 C10 1.571(5)
C10 C21 1.540(5)
C11 C12 1.549(4)
C11 H11A 0.9700
C11 H11B 0.9700
C12 C17 1.499(5)
C12 C13 1.537(5)
C12 C22 1.548(5)
C13 C23 1.514(5)
C13 C14 1.546(4)
C13 H13 0.9800
C14 C25 1.524(5)
C14 C15 1.535(5)
C14 H14 0.9800
C15 C16 1.431(5)
C16 C17 1.355(5)
C16 C24 1.504(5)
C18 H18A 0.9600
C18 H18B 0.9600
C18 H18C 0.9600
C19 H19A 0.9600
C19 H19B 0.9600
C19 H19C 0.9600
C20 H20A 0.9600
C20 H20B 0.9600
C20 H20C 0.9600
C21 H21A 0.9600
C21 H21B 0.9600
C21 H21C 0.9600
C22 H22A 0.9600
C22 H22B 0.9600
C22 H22C 0.9600
C23 H23A 0.9600
C23 H23B 0.9600
C23 H23C 0.9600
C24 H24A 0.9600
C24 H24B 0.9600
C24 H24C 0.9600
C26 H26A 0.9600
C26 H26B 0.9600
C26 H26C 0.9600
C27 H27A 0.9600
C27 H27B 0.9600
C27 H27C 0.9600

loop_
_geom_torsion_atom_site_label_1
_geom_torsion_atom_site_label_2
_geom_torsion_atom_site_label_3
_geom_torsion_atom_site_label_4
_geom_torsion
C10 C1 C2 C3 -58.5(4)
C1 C2 C3 O1 -176.2(3)
C1 C2 C3 C4 58.7(4)
O1 C3 C4 C19 68.4(4)
C2 C3 C4 C19 -169.5(3)
O1 C3 C4 C18 -49.5(4)
C2 C3 C4 C18 72.5(4)
O1 C3 C4 C5 -174.7(3)
C2 C3 C4 C5 -52.6(4)
C19 C4 C5 C6 -62.8(4)
C3 C4 C5 C6 -179.6(3)
C18 C4 C5 C6 57.4(4)
C19 C4 C5 C10 166.3(3)
C3 C4 C5 C10 49.5(4)
C18 C4 C5 C10 -73.5(4)
C10 C5 C6 C7 -60.9(4)
C4 C5 C6 C7 165.4(3)
C5 C6 C7 O2 -176.2(3)
C5 C6 C7 C8 59.3(4)
O2 C7 C8 C20 -45.0(4)
C6 C7 C8 C20 76.9(4)
O2 C7 C8 C9 -177.4(3)
C6 C7 C8 C9 -55.5(4)
C17 O3 C9 C8 95.6(3)
C17 O3 C9 C11 -18.2(4)
C17 O3 C9 C10 -141.8(3)
C20 C8 C9 O3 44.9(4)
C7 C8 C9 O3 174.0(3)
C20 C8 C9 C11 155.5(3)
C7 C8 C9 C11 -75.4(3)
C20 C8 C9 C10 -72.7(4)
C7 C8 C9 C10 56.4(4)
C2 C1 C10 C21 -70.4(4)
C2 C1 C10 C5 53.6(4)
C2 C1 C10 C9 169.4(3)
C6 C5 C10 C1 177.3(3)
C4 C5 C10 C1 -50.8(4)
C6 C5 C10 C21 -62.5(4)
C4 C5 C10 C21 69.5(4)
C6 C5 C10 C9 58.2(3)
C4 C5 C10 C9 -169.8(3)
O3 C9 C10 C1 67.9(3)
C8 C9 C10 C1 -175.5(3)
C11 C9 C10 C1 -47.6(4)
O3 C9 C10 C21 -51.1(3)
C8 C9 C10 C21 65.5(4)
C11 C9 C10 C21 -166.6(3)
O3 C9 C10 C5 -174.4(2)
C8 C9 C10 C5 -57.8(4)
C11 C9 C10 C5 70.1(4)
O3 C9 C11 C12 4.7(4)
C8 C9 C11 C12 -107.0(3)
C10 C9 C11 C12 122.1(3)
C9 C11 C12 C17 8.3(3)
C9 C11 C12 C13 124.4(3)
C9 C11 C12 C22 -106.9(3)
C17 C12 C13 C23 179.8(3)
C22 C12 C13 C23 -60.8(4)
C11 C12 C13 C23 67.0(4)
C17 C12 C13 C14 -55.0(4)
C22 C12 C13 C14 64.4(4)
C11 C12 C13 C14 -167.8(3)
C23 C13 C14 C25 -68.8(4)
C12 C13 C14 C25 164.5(3)
C23 C13 C14 C15 170.6(3)
C12 C13 C14 C15 43.9(4)
C25 C14 C15 O6 44.3(4)
C13 C14 C15 O6 167.3(3)
C25 C14 C15 C16 -133.5(3)
C13 C14 C15 C16 -10.5(5)
O6 C15 C16 C17 171.7(4)
C14 C15 C16 C17 -10.6(5)
O6 C15 C16 C24 -8.4(6)
C14 C15 C16 C24 169.3(3)
C9 O3 C17 C16 -155.2(3)
C9 O3 C17 C12 25.5(4)
C15 C16 C17 O3 175.9(3)
C24 C16 C17 O3 -4.0(6)
C15 C16 C17 C12 -5.0(6)
C24 C16 C17 C12 175.1(3)
C13 C12 C17 O3 -141.5(3)
C22 C12 C17 O3 96.3(3)
C11 C12 C17 O3 -20.9(4)
C13 C12 C17 C16 39.2(5)
C22 C12 C17 C16 -82.9(4)
C11 C12 C17 C16 159.9(4)
C26 O4 C25 O5 -3.2(6)
C26 O4 C25 C14 176.5(3)
C15 C14 C25 O5 75.0(5)
C13 C14 C25 O5 -50.6(5)
C15 C14 C25 O4 -104.8(3)
C13 C14 C25 O4 129.6(3)
